data_4030591
loop_
_publ_author_name
'Bera, Kalisankar'
'Namboothiri, Irishi N. N.'

_publ_section_title
;
 Quinine-Derived Thiourea and Squaramide Catalyzed Conjugate Addition of
 \a-Nitrophosphonates to Enones: Asymmetric Synthesis of Quaternary
 \a-Aminophosphonates.
;
_journal_issue 3
_journal_name_full 'The Journal of organic chemistry'
_journal_page_first 1402
_journal_page_last 1413
_journal_paper_doi 10.1021/jo502332r
_journal_volume 80
_journal_year 2015
_chemical_absolute_configuration ad
_chemical_formula_moiety 'C15 H21 Br N O6 P'
_chemical_formula_sum 'C15 H21 Br N O6 P'
_chemical_formula_weight 422.21
_chemical_name_systematic
; 
 ? 
;
_space_group_IT_number 4
_symmetry_cell_setting monoclinic
_symmetry_space_group_name_Hall 'P 2yb'
_symmetry_space_group_name_H-M 'P 1 21 1'
_atom_sites_solution_hydrogens geom
_atom_sites_solution_primary direct
_atom_sites_solution_secondary difmap
_audit_creation_method SHELXL-97
_cell_angle_alpha 90.000(4)
_cell_angle_beta 98.716(5)
_cell_angle_gamma 90.000(5)
_cell_formula_units_Z 2
_cell_length_a 10.158(5)
_cell_length_b 6.593(5)
_cell_length_c 13.228(5)
_cell_measurement_reflns_used 2892
_cell_measurement_temperature 100(2)
_cell_measurement_theta_max 29.2
_cell_measurement_theta_min 3.1
_cell_volume 875.7(9)
_computing_cell_refinement 'CrystalClear-SM Expert 2.1 b28'
_computing_data_collection 'CrystalClear-SM Expert 2.1 b28 (Rigaku, 2013)'
_computing_data_reduction 'CrystalClear-SM Expert 2.1 b28'
_computing_molecular_graphics 'Bruker SHELXTL'
_computing_publication_material 'Bruker SHELXTL'
_computing_structure_refinement 'SHELXL-97 (Sheldrick, 2008)'
_computing_structure_solution 'SHELXS-97 (Sheldrick, 2008)'
_diffrn_ambient_temperature 100(2)
_diffrn_measured_fraction_theta_full 0.997
_diffrn_measured_fraction_theta_max 0.996
_diffrn_measurement_device_type 'Rigaku Saturn724'
_diffrn_measurement_method '\w scans'
_diffrn_radiation_monochromator Confocal
_diffrn_radiation_source MicroMax003_Mo
_diffrn_radiation_type MoK\a
_diffrn_radiation_wavelength 0.71073
_diffrn_reflns_av_R_equivalents 0.0634
_diffrn_reflns_av_sigmaI/netI 0.0892
_diffrn_reflns_limit_h_max 13
_diffrn_reflns_limit_h_min -13
_diffrn_reflns_limit_k_max 8
_diffrn_reflns_limit_k_min -9
_diffrn_reflns_limit_l_max 18
_diffrn_reflns_limit_l_min -18
_diffrn_reflns_number 12316
_diffrn_reflns_theta_full 25.50
_diffrn_reflns_theta_max 29.17
_diffrn_reflns_theta_min 3.12
_exptl_absorpt_coefficient_mu 2.469
_exptl_absorpt_correction_T_max 0.8844
_exptl_absorpt_correction_T_min 0.4963
_exptl_absorpt_correction_type numerical
_exptl_absorpt_process_details 'NUMABS (Rigaku, 1999)'
_exptl_crystal_colour Colorless
_exptl_crystal_density_diffrn 1.601
_exptl_crystal_density_method 'not measured'
_exptl_crystal_description needle
_exptl_crystal_F_000 432
_exptl_crystal_size_max 0.33
_exptl_crystal_size_mid 0.12
_exptl_crystal_size_min 0.05
_refine_diff_density_max 0.729
_refine_diff_density_min -1.413
_refine_diff_density_rms 0.126
_refine_ls_abs_structure_details 'Flack H D (1983), Acta Cryst. A39, 876-881'
_refine_ls_abs_structure_Flack 0.011(9)
_refine_ls_extinction_method none
_refine_ls_goodness_of_fit_ref 1.016
_refine_ls_hydrogen_treatment constr
_refine_ls_matrix_type full
_refine_ls_number_parameters 217
_refine_ls_number_reflns 4035
_refine_ls_number_restraints 1
_refine_ls_restrained_S_all 1.016
_refine_ls_R_factor_all 0.0657
_refine_ls_R_factor_gt 0.0533
_refine_ls_shift/su_max 0.001
_refine_ls_shift/su_mean 0.000
_refine_ls_structure_factor_coef Fsqd
_refine_ls_weighting_details 'calc w=1/[\s^2^(Fo^2^)+(0.0455P)^2^+0.0000P] where P=(Fo^2^+2Fc^2^)/3'
_refine_ls_weighting_scheme calc
_refine_ls_wR_factor_gt 0.1002
_refine_ls_wR_factor_ref 0.1094
_reflns_number_gt 3328
_reflns_number_total 4035
_reflns_threshold_expression >2sigma(I)
_cod_data_source_file jo502332r_si_002.cif
_cod_data_source_block inn-4-ksb-130b
_cod_depositor_comments
;
The following automatic conversions were performed:

'_symmetry_cell_setting' value 'Monoclinic' changed to 'monoclinic'
according to
/usr/data/users/saulius/crontab/automatic-downloads/rss-feeds/ACS/lib/dictionaries/cif_core.dic
dictionary named 'cif_core.dic' version 2.4.2 from 2011-04-26.

Automatic conversion script
Id: cif_fix_values 3008 2015-01-20 13:52:24Z robertas 

 Adding full bibliography for 4030590--4030591.cif.
;
_cod_original_sg_symbol_H-M P2(1)
_cod_database_code 4030591

loop_
_symmetry_equiv_pos_as_xyz
'x, y, z'
'-x, y+1/2, -z'

loop_
_atom_site_label
_atom_site_type_symbol
_atom_site_fract_x
_atom_site_fract_y
_atom_site_fract_z
_atom_site_U_iso_or_equiv
_atom_site_adp_type
_atom_site_occupancy
_atom_site_symmetry_multiplicity
_atom_site_calc_flag
_atom_site_refinement_flags
N1 N 0.4311(3) 0.1098(6) 0.3904(3) 0.0151(8) Uani 1 1 d .
P1 P 0.38686(11) 0.1549(2) 0.18520(9) 0.0158(3) Uani 1 1 d .
Br1 Br 1.21803(4) 0.25529(8) 0.84573(4) 0.02692(14) Uani 1 1 d .
O1 O 0.9106(3) 0.2306(6) 0.3471(2) 0.0195(7) Uani 1 1 d .
O2 O 0.3527(3) 0.1853(5) 0.4412(2) 0.0237(9) Uani 1 1 d .
O3 O 0.4689(3) -0.0682(5) 0.4001(3) 0.0213(8) Uani 1 1 d .
O4 O 0.4044(3) 0.2968(5) 0.1041(2) 0.0191(8) Uani 1 1 d .
O5 O 0.2397(3) 0.1278(5) 0.2076(2) 0.0182(7) Uani 1 1 d .
O6 O 0.4331(3) -0.0681(5) 0.1755(2) 0.0196(7) Uani 1 1 d .
C1 C 0.9434(4) 0.2395(8) 0.5283(3) 0.0138(8) Uani 1 1 d .
C2 C 0.8890(4) 0.2609(9) 0.6192(3) 0.0148(8) Uani 1 1 d .
H2A H 0.7952 0.2711 0.6163 0.018 Uiso 1 1 calc R
C3 C 0.9711(4) 0.2674(8) 0.7133(3) 0.0172(9) Uani 1 1 d .
H3A H 0.9339 0.2838 0.7745 0.021 Uiso 1 1 calc R
C4 C 1.1059(4) 0.2498(9) 0.7171(3) 0.0194(9) Uani 1 1 d .
C5 C 1.1644(4) 0.2304(8) 0.6279(3) 0.0176(9) Uani 1 1 d .
H5A H 1.2584 0.2207 0.6316 0.021 Uiso 1 1 calc R
C6 C 1.0821(4) 0.2257(8) 0.5346(4) 0.0202(10) Uani 1 1 d .
H6A H 1.1202 0.2129 0.4736 0.024 Uiso 1 1 calc R
C7 C 0.8605(4) 0.2314(8) 0.4254(3) 0.0167(9) Uani 1 1 d .
C8 C 0.7099(4) 0.2222(8) 0.4208(3) 0.0179(10) Uani 1 1 d .
H8A H 0.6879 0.1081 0.4640 0.021 Uiso 1 1 calc R
H8B H 0.6797 0.3488 0.4502 0.021 Uiso 1 1 calc R
C9 C 0.6335(4) 0.1952(7) 0.3138(3) 0.0167(10) Uani 1 1 d .
H9A H 0.6454 0.0544 0.2908 0.020 Uiso 1 1 calc R
H9B H 0.6709 0.2875 0.2664 0.020 Uiso 1 1 calc R
C10 C 0.4830(4) 0.2388(9) 0.3081(3) 0.0149(9) Uani 1 1 d .
C11 C 0.4519(4) 0.4584(7) 0.3257(4) 0.0194(10) Uani 1 1 d .
H11A H 0.5027 0.5036 0.3907 0.029 Uiso 1 1 calc R
H11B H 0.3564 0.4735 0.3280 0.029 Uiso 1 1 calc R
H11C H 0.4765 0.5409 0.2698 0.029 Uiso 1 1 calc R
C12 C 0.1441(4) 0.2956(7) 0.1985(3) 0.0193(11) Uani 1 1 d .
H12A H 0.1893 0.4230 0.1839 0.023 Uiso 1 1 calc R
H12B H 0.1093 0.3129 0.2639 0.023 Uiso 1 1 calc R
C13 C 0.0314(5) 0.2545(11) 0.1147(4) 0.0328(11) Uani 1 1 d .
H13A H -0.0316 0.3679 0.1095 0.049 Uiso 1 1 calc R
H13B H -0.0140 0.1295 0.1298 0.049 Uiso 1 1 calc R
H13C H 0.0659 0.2392 0.0499 0.049 Uiso 1 1 calc R
C14 C 0.4290(5) -0.1685(8) 0.0752(4) 0.0224(11) Uani 1 1 d .
H14A H 0.4835 -0.2936 0.0841 0.027 Uiso 1 1 calc R
H14B H 0.4688 -0.0773 0.0287 0.027 Uiso 1 1 calc R
C15 C 0.2920(5) -0.2214(9) 0.0280(4) 0.0317(13) Uani 1 1 d .
H15A H 0.2942 -0.2872 -0.0381 0.048 Uiso 1 1 calc R
H15B H 0.2380 -0.0978 0.0177 0.048 Uiso 1 1 calc R
H15C H 0.2528 -0.3142 0.0731 0.048 Uiso 1 1 calc R

loop_
_atom_site_aniso_label
_atom_site_aniso_U_11
_atom_site_aniso_U_22
_atom_site_aniso_U_33
_atom_site_aniso_U_23
_atom_site_aniso_U_13
_atom_site_aniso_U_12
N1 0.0122(18) 0.019(2) 0.0143(19) 0.0014(16) 0.0044(15) 0.0013(17)
P1 0.0128(5) 0.0214(6) 0.0139(6) 0.0003(5) 0.0044(4) 0.0016(5)
Br1 0.0176(2) 0.0362(3) 0.0254(2) 0.0046(3) -0.00172(17) -0.0046(3)
O1 0.0148(13) 0.0231(19) 0.0223(16) 0.0009(17) 0.0084(12) -0.0002(17)
O2 0.0119(14) 0.042(3) 0.0190(17) 0.0032(15) 0.0085(13) 0.0033(15)
O3 0.0213(17) 0.0184(18) 0.0239(19) 0.0045(16) 0.0022(14) -0.0006(16)
O4 0.0209(15) 0.022(2) 0.0160(15) 0.0051(14) 0.0067(12) 0.0004(14)
O5 0.0131(15) 0.0237(18) 0.0194(17) 0.0006(15) 0.0071(13) 0.0021(15)
O6 0.0168(16) 0.0234(18) 0.0183(18) -0.0084(15) 0.0018(13) 0.0017(15)
C1 0.0125(17) 0.0099(19) 0.020(2) -0.002(2) 0.0050(15) -0.002(2)
C2 0.0113(17) 0.019(2) 0.0145(19) -0.001(2) 0.0044(14) 0.002(2)
C3 0.0152(19) 0.017(2) 0.021(2) -0.001(2) 0.0055(16) -0.008(2)
C4 0.017(2) 0.021(2) 0.018(2) -0.002(3) -0.0013(16) -0.005(3)
C5 0.0128(18) 0.015(2) 0.025(2) 0.000(2) 0.0043(16) 0.003(2)
C6 0.0136(19) 0.024(3) 0.024(2) 0.004(2) 0.0064(17) 0.004(2)
C7 0.0104(18) 0.017(2) 0.024(2) -0.004(2) 0.0052(16) -0.001(2)
C8 0.0082(17) 0.026(3) 0.020(2) 0.001(2) 0.0058(15) 0.003(2)
C9 0.0113(19) 0.027(3) 0.013(2) -0.0028(18) 0.0036(16) 0.0019(19)
C10 0.0095(17) 0.018(2) 0.019(2) 0.004(2) 0.0061(15) 0.010(2)
C11 0.018(2) 0.021(3) 0.019(3) 0.000(2) 0.0013(19) 0.001(2)
C12 0.015(2) 0.021(3) 0.022(2) -0.002(2) 0.0050(17) 0.006(2)
C13 0.027(2) 0.035(3) 0.033(3) -0.003(3) -0.007(2) 0.011(3)
C14 0.021(2) 0.029(3) 0.018(2) -0.009(2) 0.0045(19) -0.002(2)
C15 0.027(2) 0.037(4) 0.028(3) -0.007(3) -0.008(2) -0.002(3)

loop_
_atom_type_symbol
_atom_type_description
_atom_type_scat_dispersion_real
_atom_type_scat_dispersion_imag
_atom_type_scat_source
C C 0.0033 0.0016 'International Tables Vol C Tables 4.2.6.8 and 6.1.1.4'
H H 0.0000 0.0000 'International Tables Vol C Tables 4.2.6.8 and 6.1.1.4'
N N 0.0061 0.0033 'International Tables Vol C Tables 4.2.6.8 and 6.1.1.4'
O O 0.0106 0.0060 'International Tables Vol C Tables 4.2.6.8 and 6.1.1.4'
P P 0.1023 0.0942 'International Tables Vol C Tables 4.2.6.8 and 6.1.1.4'
Br Br -0.2901 2.4595 'International Tables Vol C Tables 4.2.6.8 and 6.1.1.4'

loop_
_geom_angle_atom_site_label_1
_geom_angle_atom_site_label_2
_geom_angle_atom_site_label_3
_geom_angle
O2 N1 O3 123.2(4)
O2 N1 C10 119.1(4)
O3 N1 C10 117.7(4)
O4 P1 O6 118.33(19)
O4 P1 O5 115.89(18)
O6 P1 O5 102.44(18)
O4 P1 C10 110.4(2)
O6 P1 C10 103.3(2)
O5 P1 C10 104.94(17)
C12 O5 P1 122.3(3)
C14 O6 P1 122.0(3)
C6 C1 C2 118.5(4)
C6 C1 C7 118.4(4)
C2 C1 C7 123.0(3)
C3 C2 C1 120.6(3)
C3 C2 H2A 119.7
C1 C2 H2A 119.7
C4 C3 C2 119.4(4)
C4 C3 H3A 120.3
C2 C3 H3A 120.3
C3 C4 C5 121.7(4)
C3 C4 Br1 119.5(3)
C5 C4 Br1 118.8(3)
C6 C5 C4 118.4(4)
C6 C5 H5A 120.8
C4 C5 H5A 120.8
C5 C6 C1 121.2(4)
C5 C6 H6A 119.4
C1 C6 H6A 119.4
O1 C7 C1 121.6(3)
O1 C7 C8 120.8(4)
C1 C7 C8 117.6(3)
C9 C8 C7 114.3(3)
C9 C8 H8A 108.7
C7 C8 H8A 108.7
C9 C8 H8B 108.7
C7 C8 H8B 108.7
H8A C8 H8B 107.6
C8 C9 C10 112.7(3)
C8 C9 H9A 109.0
C10 C9 H9A 109.0
C8 C9 H9B 109.0
C10 C9 H9B 109.0
H9A C9 H9B 107.8
C11 C10 N1 108.7(3)
C11 C10 C9 113.6(4)
N1 C10 C9 107.8(4)
C11 C10 P1 109.2(3)
N1 C10 P1 105.4(3)
C9 C10 P1 111.9(3)
C10 C11 H11A 109.5
C10 C11 H11B 109.5
H11A C11 H11B 109.5
C10 C11 H11C 109.5
H11A C11 H11C 109.5
H11B C11 H11C 109.5
O5 C12 C13 110.4(4)
O5 C12 H12A 109.6
C13 C12 H12A 109.6
O5 C12 H12B 109.6
C13 C12 H12B 109.6
H12A C12 H12B 108.1
C12 C13 H13A 109.5
C12 C13 H13B 109.5
H13A C13 H13B 109.5
C12 C13 H13C 109.5
H13A C13 H13C 109.5
H13B C13 H13C 109.5
O6 C14 C15 112.4(4)
O6 C14 H14A 109.1
C15 C14 H14A 109.1
O6 C14 H14B 109.1
C15 C14 H14B 109.1
H14A C14 H14B 107.8
C14 C15 H15A 109.5
C14 C15 H15B 109.5
H15A C15 H15B 109.5
C14 C15 H15C 109.5
H15A C15 H15C 109.5
H15B C15 H15C 109.5

loop_
_geom_bond_atom_site_label_1
_geom_bond_atom_site_label_2
_geom_bond_distance
N1 O2 1.224(4)
N1 O3 1.235(5)
N1 C10 1.536(5)
P1 O4 1.455(3)
P1 O6 1.555(4)
P1 O5 1.577(3)
P1 C10 1.849(5)
Br1 C4 1.899(4)
O1 C7 1.221(5)
O5 C12 1.465(5)
O6 C14 1.477(5)
C1 C6 1.401(5)
C1 C2 1.404(5)
C1 C7 1.490(6)
C2 C3 1.391(6)
C2 H2A 0.9500
C3 C4 1.367(5)
C3 H3A 0.9500
C4 C5 1.405(5)
C5 C6 1.382(6)
C5 H5A 0.9500
C6 H6A 0.9500
C7 C8 1.522(5)
C8 C9 1.518(6)
C8 H8A 0.9900
C8 H8B 0.9900
C9 C10 1.546(5)
C9 H9A 0.9900
C9 H9B 0.9900
C10 C11 1.507(7)
C11 H11A 0.9800
C11 H11B 0.9800
C11 H11C 0.9800
C12 C13 1.492(6)
C12 H12A 0.9900
C12 H12B 0.9900
C13 H13A 0.9800
C13 H13B 0.9800
C13 H13C 0.9800
C14 C15 1.479(6)
C14 H14A 0.9900
C14 H14B 0.9900
C15 H15A 0.9800
C15 H15B 0.9800
C15 H15C 0.9800

loop_
_geom_torsion_atom_site_label_1
_geom_torsion_atom_site_label_2
_geom_torsion_atom_site_label_3
_geom_torsion_atom_site_label_4
_geom_torsion
O4 P1 O5 C12 -34.6(4)
O6 P1 O5 C12 -165.0(3)
C10 P1 O5 C12 87.5(4)
O4 P1 O6 C14 -31.6(4)
O5 P1 O6 C14 97.3(3)
C10 P1 O6 C14 -153.9(3)
C6 C1 C2 C3 -0.3(8)
C7 C1 C2 C3 179.9(5)
C1 C2 C3 C4 -0.9(9)
C2 C3 C4 C5 1.6(9)
C2 C3 C4 Br1 -179.2(4)
C3 C4 C5 C6 -1.1(8)
Br1 C4 C5 C6 179.7(4)
C4 C5 C6 C1 -0.1(8)
C2 C1 C6 C5 0.8(8)
C7 C1 C6 C5 -179.4(5)
C6 C1 C7 O1 -6.3(8)
C2 C1 C7 O1 173.5(5)
C6 C1 C7 C8 173.1(5)
C2 C1 C7 C8 -7.1(8)
O1 C7 C8 C9 4.7(7)
C1 C7 C8 C9 -174.8(4)
C7 C8 C9 C10 -165.9(4)
O2 N1 C10 C11 14.9(5)
O3 N1 C10 C11 -166.8(4)
O2 N1 C10 C9 138.3(4)
O3 N1 C10 C9 -43.3(5)
O2 N1 C10 P1 -102.0(4)
O3 N1 C10 P1 76.4(4)
C8 C9 C10 C11 67.7(5)
C8 C9 C10 N1 -52.8(5)
C8 C9 C10 P1 -168.2(3)
O4 P1 C10 C11 50.2(3)
O6 P1 C10 C11 177.7(3)
O5 P1 C10 C11 -75.3(3)
O4 P1 C10 N1 166.8(3)
O6 P1 C10 N1 -65.8(3)
O5 P1 C10 N1 41.2(3)
O4 P1 C10 C9 -76.3(4)
O6 P1 C10 C9 51.1(4)
O5 P1 C10 C9 158.1(3)
P1 O5 C12 C13 115.2(4)
P1 O6 C14 C15 -73.6(5)
